data_9016311
loop_
_publ_author_name
'Wood, I. G.'
'Vocadlo, L.'
'Knight, K. S.'
'Dobson, D. P.'
'Marshall, W. G.'
'Price, G. D.'
'Brodholt, J.'

_publ_section_title
;
 Thermal expansion and crystal structure of cementite, Fe3C, between 4 and 600 K
 determined by time-of-flight neutron powder diffraction
 Note: T = 440 K
;
_journal_name_full 'Journal of Applied Crystallography'
_journal_page_first 82
_journal_page_last 90
_journal_paper_doi 10.1107/S0021889803024695
_journal_volume 37
_journal_year 2004
_chemical_compound_source Synthetic
_chemical_formula_sum 'C Fe3'
_chemical_name_mineral Cohenite
_space_group_IT_number 62
_symmetry_space_group_name_Hall '-P 2ac 2n'
_symmetry_space_group_name_H-M 'P n m a'
_cell_angle_alpha 90
_cell_angle_beta 90
_cell_angle_gamma 90
_cell_formula_units_Z 4
_cell_length_a 5.078
_cell_length_b 6.763
_cell_length_c 4.518
_cell_measurement_temperature 440
_cell_volume 155.159
_database_code_amcsd 0019120
_diffrn_ambient_temperature 440
_exptl_crystal_density_diffrn 7.686
_cod_duplicate_entry 2300083
_cod_depositor_comments
;
 Adding the _cell_measurement_temperature and _diffrn_ambient_temperature
 data items after consulting the original publication.

 Antanas Vaitkus,
 2017-08-17

 Adding the _cell_formula_units_Z data item after consulting the original
 publication.

 Antanas Vaitkus,
 2017-08-17
;
_cod_original_formula_sum 'Fe3 C'
_cod_database_code 9016311

loop_
_space_group_symop_operation_xyz
x,y,z
x,1/2-y,z
-x,1/2+y,-z
1/2-x,1/2+y,1/2+z
1/2+x,1/2-y,1/2-z
1/2+x,y,1/2-z
1/2-x,-y,1/2+z
-x,-y,-z

loop_
_atom_site_label
_atom_site_fract_x
_atom_site_fract_y
_atom_site_fract_z
_atom_site_U_iso_or_equiv
Fe1 0.18580 0.05930 0.33410 0.01600
Fe2 0.03560 0.25000 0.83380 0.01600
C 0.90150 0.25000 0.44950 0.01800

loop_
_cod_related_entry_id
_cod_related_entry_database
_cod_related_entry_code
1 AMCSD 0019120
